data_7227884
loop_
_publ_author_name
'Sathiyashivan, Shankar Deval'
'Kumar, Chakka Kiran'
'Shankar, Bhaskaran'
'Sathiyendiran, Malaichamy'
'Masram, Dhanraj T.'

_publ_section_title
;
 Perfect symmetrical cyclic aromatic trimer motif in tripodal molecule
;
_journal_issue 28
_journal_name_full 'RSC Adv.'
_journal_page_first 17297
_journal_paper_doi 10.1039/C7RA01682D
_journal_volume 7
_journal_year 2017
_chemical_formula_sum 'C60 H62 Cl3 N6 O4.5'
_chemical_formula_weight 1045.50
_space_group_crystal_system triclinic
_space_group_IT_number 2
_space_group_name_Hall '-P 1'
_space_group_name_H-M_alt 'P -1'
_symmetry_space_group_name_Hall '-P 1'
_symmetry_space_group_name_H-M 'P -1'
_atom_sites_solution_hydrogens mixed
_audit_creation_method SHELXL-2014/7
_audit_update_record
;
2017-02-06 deposited with the CCDC.
2017-03-10 downloaded from the CCDC.
;
_cell_angle_alpha 111.433(2)
_cell_angle_beta 103.318(2)
_cell_angle_gamma 102.7320(10)
_cell_formula_units_Z 2
_cell_length_a 9.5121(3)
_cell_length_b 17.4396(6)
_cell_length_c 18.5025(7)
_cell_measurement_reflns_used 9919
_cell_measurement_temperature 100(2)
_cell_measurement_theta_max 25.30
_cell_measurement_theta_min 2.57
_cell_volume 2618.36(17)
_computing_cell_refinement 'Bruker SAINT'
_computing_data_collection 'Bruker APEX2'
_computing_data_reduction 'Bruker SAINT'
_computing_molecular_graphics 'Bruker SHELXTL'
_computing_publication_material 'Bruker SHELXTL'
_computing_structure_refinement 'SHELXL-2014/7 (Sheldrick, 2014)'
_computing_structure_solution 'SHELXS-97 (Sheldrick 2008)'
_diffrn_ambient_temperature 100(2)
_diffrn_measured_fraction_theta_full 0.999
_diffrn_measured_fraction_theta_max 0.999
_diffrn_measurement_device_type 'Bruker APEX-II CCD'
_diffrn_measurement_method '\f and \w scans'
_diffrn_radiation_type MoK\a
_diffrn_radiation_wavelength 0.71073
_diffrn_reflns_av_R_equivalents 0.0954
_diffrn_reflns_av_unetI/netI 0.0577
_diffrn_reflns_Laue_measured_fraction_full 0.999
_diffrn_reflns_Laue_measured_fraction_max 0.999
_diffrn_reflns_limit_h_max 11
_diffrn_reflns_limit_h_min -11
_diffrn_reflns_limit_k_max 21
_diffrn_reflns_limit_k_min -21
_diffrn_reflns_limit_l_max 22
_diffrn_reflns_limit_l_min -22
_diffrn_reflns_number 59944
_diffrn_reflns_point_group_measured_fraction_full 0.999
_diffrn_reflns_point_group_measured_fraction_max 0.999
_diffrn_reflns_theta_full 25.242
_diffrn_reflns_theta_max 25.682
_diffrn_reflns_theta_min 2.242
_exptl_absorpt_coefficient_mu 0.231
_exptl_absorpt_correction_T_max 0.989
_exptl_absorpt_correction_T_min 0.984
_exptl_absorpt_correction_type multi-scan
_exptl_absorpt_process_details SADABS
_exptl_crystal_colour colourless
_exptl_crystal_density_diffrn 1.326
_exptl_crystal_description block
_exptl_crystal_F_000 1102
_exptl_crystal_size_max 0.070
_exptl_crystal_size_mid 0.050
_exptl_crystal_size_min 0.050
_refine_diff_density_max 1.537
_refine_diff_density_min -1.281
_refine_diff_density_rms 0.078
_refine_ls_extinction_method none
_refine_ls_goodness_of_fit_ref 1.020
_refine_ls_hydrogen_treatment mixed
_refine_ls_matrix_type full
_refine_ls_number_parameters 674
_refine_ls_number_reflns 9958
_refine_ls_number_restraints 1
_refine_ls_restrained_S_all 1.024
_refine_ls_R_factor_all 0.1056
_refine_ls_R_factor_gt 0.0689
_refine_ls_shift/su_max 0.000
_refine_ls_shift/su_mean 0.000
_refine_ls_structure_factor_coef Fsqd
_refine_ls_weighting_details 'w=1/[\s^2^(Fo^2^)+(0.0575P)^2^+7.4238P] where P=(Fo^2^+2Fc^2^)/3'
_refine_ls_weighting_scheme calc
_refine_ls_wR_factor_gt 0.1528
_refine_ls_wR_factor_ref 0.1719
_reflns_Friedel_coverage 0.000
_reflns_number_gt 7012
_reflns_number_total 9958
_reflns_threshold_expression 'I > 2\s(I)'
_cod_data_source_file c7ra01682d2.cif
_cod_data_source_block Compound3
_cod_depositor_comments
;

2018-05-18
Z value and formula fixed to values more according to usual
chemical conventions.                 miguel
;
_cod_original_formula_sum 'C120 H124 Cl6 N12 O9'
_cod_original_formula_weight 2091.00
_cod_original_formula_moiety 'C120 H124 Cl6 N12 O9'
_cod_original_formula_units_Z 1
_cod_original_cell_volume 2618.36(16)
_cod_database_code 7227884
_shelx_shelxl_version_number 2014/7
_shelx_space_group_comment
;
The symmetry employed for this shelxl refinement is uniquely defined
by the following loop, which should always be used as a source of
symmetry information in preference to the above space-group names.
They are only intended as comments.
;
_shelx_estimated_absorpt_t_min 0.984
_shelx_estimated_absorpt_t_max 0.989

loop_
_space_group_symop_operation_xyz
'x, y, z'
'-x, -y, -z'

loop_
_atom_site_label
_atom_site_type_symbol
_atom_site_fract_x
_atom_site_fract_y
_atom_site_fract_z
_atom_site_U_iso_or_equiv
_atom_site_adp_type
_atom_site_occupancy
_atom_site_site_symmetry_order
_atom_site_calc_flag
_atom_site_refinement_flags_posn
_atom_site_refinement_flags_adp
_atom_site_refinement_flags_occupancy
C1 C 0.7463(4) 0.4549(2) 0.6665(2) 0.0171(7) Uani 1 1 d . . .
H1 H 0.7428 0.3974 0.6526 0.021 Uiso 1 1 calc R U .
C16 C 0.8158(4) 0.2724(2) 0.51249(19) 0.0138(7) Uani 1 1 d . . .
H16A H 0.8150 0.3265 0.5091 0.017 Uiso 1 1 calc R U .
H16B H 0.7101 0.2352 0.4940 0.017 Uiso 1 1 calc R U .
C2 C 0.6347(4) 0.4842(2) 0.6919(2) 0.0191(7) Uani 1 1 d . . .
H2 H 0.5547 0.4455 0.6953 0.023 Uiso 1 1 calc R U .
C3 C 0.6381(4) 0.5702(2) 0.7126(2) 0.0209(8) Uani 1 1 d . . .
H3 H 0.5609 0.5877 0.7296 0.025 Uiso 1 1 calc R U .
C4 C 0.7548(4) 0.6298(2) 0.7082(2) 0.0241(8) Uani 1 1 d . . .
H4 H 0.7573 0.6871 0.7219 0.029 Uiso 1 1 calc R U .
C5 C 0.8678(4) 0.6014(2) 0.6828(2) 0.0178(7) Uani 1 1 d . . .
C6 C 0.8649(4) 0.5152(2) 0.66264(19) 0.0137(7) Uani 1 1 d . . .
C7 C 1.0662(4) 0.5921(2) 0.6475(2) 0.0150(7) Uani 1 1 d . . .
C8 C 1.2104(4) 0.6168(2) 0.6314(2) 0.0164(7) Uani 1 1 d . . .
C9 C 1.2461(4) 0.5636(2) 0.5667(2) 0.0177(7) Uani 1 1 d . . .
H9 H 1.1795 0.5067 0.5326 0.021 Uiso 1 1 calc R U .
C10 C 1.3797(4) 0.5936(2) 0.5516(2) 0.0196(7) Uani 1 1 d . . .
H10 H 1.4017 0.5571 0.5078 0.024 Uiso 1 1 calc R U .
C11 C 1.4795(4) 0.6783(2) 0.6025(2) 0.0206(8) Uani 1 1 d . . .
C12 C 1.4468(4) 0.7319(2) 0.6682(2) 0.0234(8) Uani 1 1 d . . .
H12 H 1.5150 0.7883 0.7030 0.028 Uiso 1 1 calc R U .
C13 C 1.3135(4) 0.7021(2) 0.6820(2) 0.0211(8) Uani 1 1 d . . .
H13 H 1.2915 0.7391 0.7255 0.025 Uiso 1 1 calc R U .
C14 C 1.6496(4) 0.6657(3) 0.5257(3) 0.0343(10) Uani 1 1 d . . .
H14A H 1.7445 0.6997 0.5264 0.051 Uiso 1 1 calc R U .
H14B H 1.6605 0.6140 0.5303 0.051 Uiso 1 1 calc R U .
H14C H 1.5698 0.6492 0.4749 0.051 Uiso 1 1 calc R U .
C19 C 1.0660(3) 0.3963(2) 0.74130(19) 0.0112(6) Uani 1 1 d . . .
C20 C 1.0245(3) 0.3330(2) 0.76951(19) 0.0108(6) Uani 1 1 d . . .
C21 C 0.9205(3) 0.2481(2) 0.71328(19) 0.0111(6) Uani 1 1 d . . .
C22 C 0.8523(3) 0.23029(19) 0.63076(18) 0.0099(6) Uani 1 1 d . . .
C17 C 0.8935(3) 0.2927(2) 0.60185(19) 0.0117(6) Uani 1 1 d . . .
C18 C 1.0051(3) 0.3749(2) 0.65723(19) 0.0115(6) Uani 1 1 d . . .
C23 C 1.1787(4) 0.4877(2) 0.7999(2) 0.0137(7) Uani 1 1 d . . .
H23A H 1.1664 0.5044 0.8536 0.016 Uiso 1 1 calc R U .
H23B H 1.1541 0.5286 0.7793 0.016 Uiso 1 1 calc R U .
C24 C 1.3457(4) 0.4951(2) 0.8104(2) 0.0207(8) Uani 1 1 d . . .
H24A H 1.4109 0.5540 0.8479 0.031 Uiso 1 1 calc R U .
H24B H 1.3718 0.4559 0.8322 0.031 Uiso 1 1 calc R U .
H24C H 1.3595 0.4801 0.7578 0.031 Uiso 1 1 calc R U .
C26 C 1.0940(4) 0.3528(2) 0.85963(19) 0.0133(7) Uani 1 1 d . . .
H26A H 1.1377 0.3082 0.8623 0.016 Uiso 1 1 calc R U .
H26B H 1.1772 0.4084 0.8872 0.016 Uiso 1 1 calc R U .
C27 C 0.8847(4) 0.1774(2) 0.7421(2) 0.0142(7) Uani 1 1 d . . .
H27A H 0.7805 0.1379 0.7096 0.017 Uiso 1 1 calc R U .
H27B H 0.8911 0.2042 0.7994 0.017 Uiso 1 1 calc R U .
C28 C 0.9941(4) 0.1252(2) 0.7344(2) 0.0269(8) Uani 1 1 d . . .
H28A H 0.9672 0.0813 0.7533 0.040 Uiso 1 1 calc R U .
H28B H 0.9867 0.0975 0.6776 0.040 Uiso 1 1 calc R U .
H28C H 1.0973 0.1638 0.7674 0.040 Uiso 1 1 calc R U .
C29 C 0.7303(3) 0.1427(2) 0.56981(19) 0.0125(7) Uani 1 1 d . . .
H29A H 0.7513 0.1222 0.5185 0.015 Uiso 1 1 calc R U .
H29B H 0.7357 0.1004 0.5919 0.015 Uiso 1 1 calc R U .
C15 C 0.8940(4) 0.2270(2) 0.4544(2) 0.0207(8) Uani 1 1 d . . .
H15A H 0.8398 0.2159 0.3990 0.031 Uiso 1 1 calc R U .
H15B H 0.9980 0.2639 0.4714 0.031 Uiso 1 1 calc R U .
H15C H 0.8931 0.1726 0.4563 0.031 Uiso 1 1 calc R U .
C44 C 0.5730(4) 0.2513(2) 0.6931(2) 0.0169(7) Uani 1 1 d . . .
H44 H 0.6744 0.2645 0.7243 0.020 Uiso 1 1 calc R U .
C45 C 0.4756(4) 0.2866(2) 0.7285(2) 0.0190(7) Uani 1 1 d . . .
H45 H 0.5126 0.3247 0.7845 0.023 Uiso 1 1 calc R U .
C46 C 0.3219(4) 0.2666(2) 0.6820(2) 0.0224(8) Uani 1 1 d . . .
H46 H 0.2588 0.2907 0.7079 0.027 Uiso 1 1 calc R U .
C47 C 0.2639(4) 0.2122(2) 0.5992(2) 0.0237(8) Uani 1 1 d . . .
H47 H 0.1626 0.1997 0.5684 0.028 Uiso 1 1 calc R U .
C48 C 0.3605(4) 0.1756(2) 0.5619(2) 0.0165(7) Uani 1 1 d . . .
C49 C 0.5133(4) 0.1948(2) 0.6087(2) 0.0129(7) Uani 1 1 d . . .
C50 C 0.4570(4) 0.1041(2) 0.4768(2) 0.0143(7) Uani 1 1 d . . .
C51 C 0.4715(4) 0.0521(2) 0.3972(2) 0.0145(7) Uani 1 1 d . . .
C56 C 0.3852(4) 0.0570(2) 0.3275(2) 0.0185(7) Uani 1 1 d . . .
H56 H 0.3259 0.0933 0.3337 0.022 Uiso 1 1 calc R U .
C55 C 0.3866(4) 0.0091(2) 0.2500(2) 0.0204(8) Uani 1 1 d . . .
H55 H 0.3281 0.0129 0.2045 0.025 Uiso 1 1 calc R U .
C54 C 0.4754(4) -0.0451(2) 0.2395(2) 0.0185(7) Uani 1 1 d . . .
C53 C 0.5629(4) -0.0504(2) 0.3076(2) 0.0177(7) Uani 1 1 d . . .
H53 H 0.6235 -0.0859 0.3011 0.021 Uiso 1 1 calc R U .
C52 C 0.5594(4) -0.0025(2) 0.3856(2) 0.0154(7) Uani 1 1 d . . .
H52 H 0.6171 -0.0070 0.4309 0.018 Uiso 1 1 calc R U .
C57 C 0.5530(5) -0.1484(3) 0.1461(2) 0.0322(9) Uani 1 1 d . . .
H57A H 0.5386 -0.1758 0.0883 0.048 Uiso 1 1 calc R U .
H57B H 0.6599 -0.1165 0.1770 0.048 Uiso 1 1 calc R U .
H57C H 0.5177 -0.1924 0.1635 0.048 Uiso 1 1 calc R U .
C34 C 0.8643(4) 0.4652(2) 0.8773(2) 0.0161(7) Uani 1 1 d . . .
H34 H 0.9205 0.4793 0.8462 0.019 Uiso 1 1 calc R U .
C33 C 0.7558(4) 0.5029(2) 0.8951(2) 0.0187(7) Uani 1 1 d . . .
H33 H 0.7403 0.5442 0.8765 0.022 Uiso 1 1 calc R U .
C32 C 0.6685(4) 0.4807(2) 0.9405(2) 0.0190(7) Uani 1 1 d . . .
H32 H 0.5967 0.5076 0.9515 0.023 Uiso 1 1 calc R U .
C31 C 0.6870(4) 0.4197(2) 0.9691(2) 0.0183(7) Uani 1 1 d . . .
H31 H 0.6279 0.4045 0.9986 0.022 Uiso 1 1 calc R U .
C30 C 0.7974(4) 0.3815(2) 0.95239(19) 0.0150(7) Uani 1 1 d . . .
C35 C 0.8860(4) 0.4050(2) 0.90797(19) 0.0141(7) Uani 1 1 d . . .
C36 C 0.9546(4) 0.3092(2) 0.94849(19) 0.0141(7) Uani 1 1 d . . .
C38 C 1.0327(4) 0.2496(2) 0.96299(19) 0.0159(7) Uani 1 1 d . . .
C37 C 1.1912(4) 0.2703(2) 0.9901(2) 0.0174(7) Uani 1 1 d . . .
H37 H 1.2528 0.3222 0.9942 0.021 Uiso 1 1 calc R U .
C42 C 1.2598(4) 0.2151(2) 1.0113(2) 0.0192(7) Uani 1 1 d . . .
H42 H 1.3661 0.2303 1.0301 0.023 Uiso 1 1 calc R U .
C41 C 1.1667(4) 0.1371(2) 1.0038(2) 0.0225(8) Uani 1 1 d . . .
C40 C 1.0082(4) 0.1140(2) 0.9747(2) 0.0239(8) Uani 1 1 d . . .
H40 H 0.9468 0.0608 0.9684 0.029 Uiso 1 1 calc R U .
C39 C 0.9418(4) 0.1695(2) 0.9552(2) 0.0192(7) Uani 1 1 d . . .
H39 H 0.8355 0.1540 0.9367 0.023 Uiso 1 1 calc R U .
C43 C 1.3828(5) 0.0987(3) 1.0559(3) 0.0443(12) Uani 1 1 d . . .
H43A H 1.4047 0.0525 1.0676 0.066 Uiso 1 1 calc R U .
H43B H 1.4264 0.1049 1.0155 0.066 Uiso 1 1 calc R U .
H43C H 1.4264 0.1525 1.1057 0.066 Uiso 1 1 calc R U .
C58 C 0.9516(5) 0.1383(3) 0.2427(3) 0.0320(9) Uani 1 1 d . . .
C60 C -0.0020(9) 0.0346(5) 0.4557(6) 0.145(5) Uani 1 1 d D . .
H60A H -0.0082 0.0916 0.4830 0.218 Uiso 1 1 calc R U .
H60B H -0.0896 0.0002 0.4060 0.218 Uiso 1 1 calc R U .
H60C H 0.0900 0.0399 0.4421 0.218 Uiso 1 1 calc R U .
C59 C 0.7633(7) 0.2693(5) 0.1249(4) 0.079(2) Uani 1 1 d . . .
H59A H 0.8649 0.3062 0.1367 0.118 Uiso 1 1 calc R U .
H59B H 0.7619 0.2103 0.1105 0.118 Uiso 1 1 calc R U .
H59C H 0.7334 0.2896 0.1727 0.118 Uiso 1 1 calc R U .
C25 C 1.0583(4) 0.4390(2) 0.6239(2) 0.0133(7) Uani 1 1 d . . .
H25A H 1.1693 0.4643 0.6476 0.016 Uiso 1 1 calc R U .
H25B H 1.0316 0.4071 0.5646 0.016 Uiso 1 1 calc R U .
N1 N 0.9856(3) 0.35674(17) 0.90520(16) 0.0134(6) Uani 1 1 d . . .
N2 N 0.8418(3) 0.32210(18) 0.97663(17) 0.0174(6) Uani 1 1 d . . .
N3 N 0.5742(3) 0.14749(16) 0.55251(16) 0.0118(6) Uani 1 1 d . . .
N4 N 0.3279(3) 0.11896(18) 0.48028(17) 0.0181(6) Uani 1 1 d . . .
N5 N 0.9940(3) 0.51037(17) 0.64036(16) 0.0126(6) Uani 1 1 d . . .
N6 N 0.9940(3) 0.64783(19) 0.67176(19) 0.0211(7) Uani 1 1 d . . .
O1 O 1.2211(3) 0.07835(18) 1.02437(18) 0.0328(7) Uani 1 1 d . . .
O2 O 0.4677(3) -0.08975(16) 0.16012(14) 0.0249(6) Uani 1 1 d . . .
O3 O 1.6113(3) 0.71615(16) 0.59344(17) 0.0273(6) Uani 1 1 d . . .
O4 O 0.0000 0.0000 0.5000 0.345(17) Uani 1 2 d DS . P
O5 O 0.6650(4) 0.2718(2) 0.06152(19) 0.0438(8) Uani 1 1 d . . .
Cl1 Cl 1.03550(16) 0.10806(8) 0.31841(8) 0.0511(3) Uani 1 1 d . . .
Cl2 Cl 0.75416(14) 0.07791(8) 0.19562(9) 0.0602(4) Uani 1 1 d . . .
Cl3 Cl 1.04673(16) 0.12217(8) 0.17031(7) 0.0552(4) Uani 1 1 d . . .
H58 H 0.966(4) 0.198(3) 0.269(2) 0.030(11) Uiso 1 1 d . . .
H61 H 0.721(6) 0.281(3) 0.028(3) 0.063(16) Uiso 1 1 d . . .

loop_
_atom_site_aniso_label
_atom_site_aniso_U_11
_atom_site_aniso_U_22
_atom_site_aniso_U_33
_atom_site_aniso_U_23
_atom_site_aniso_U_13
_atom_site_aniso_U_12
C1 0.0191(17) 0.0162(17) 0.0199(18) 0.0101(15) 0.0099(14) 0.0058(14)
C16 0.0126(16) 0.0139(17) 0.0150(16) 0.0075(14) 0.0052(13) 0.0022(13)
C2 0.0144(17) 0.0232(19) 0.0242(19) 0.0140(16) 0.0105(15) 0.0043(14)
C3 0.0171(17) 0.025(2) 0.028(2) 0.0131(16) 0.0128(15) 0.0122(15)
C4 0.0224(19) 0.0191(19) 0.038(2) 0.0149(17) 0.0146(17) 0.0109(15)
C5 0.0126(16) 0.0169(18) 0.0254(19) 0.0120(15) 0.0059(14) 0.0035(14)
C6 0.0121(16) 0.0158(17) 0.0133(16) 0.0067(14) 0.0037(13) 0.0046(13)
C7 0.0138(16) 0.0123(16) 0.0196(17) 0.0089(14) 0.0046(14) 0.0036(13)
C8 0.0124(16) 0.0163(17) 0.0271(19) 0.0165(15) 0.0064(14) 0.0052(13)
C9 0.0159(17) 0.0166(18) 0.0249(19) 0.0148(15) 0.0053(15) 0.0050(14)
C10 0.0184(17) 0.0227(19) 0.0264(19) 0.0171(16) 0.0102(15) 0.0093(15)
C11 0.0138(17) 0.025(2) 0.030(2) 0.0190(17) 0.0093(15) 0.0057(15)
C12 0.0188(18) 0.0131(18) 0.034(2) 0.0091(16) 0.0075(16) 0.0001(14)
C13 0.0192(18) 0.0162(18) 0.030(2) 0.0104(16) 0.0110(16) 0.0056(15)
C14 0.023(2) 0.043(3) 0.040(2) 0.020(2) 0.0191(19) 0.0041(18)
C19 0.0070(14) 0.0101(16) 0.0174(16) 0.0047(13) 0.0073(13) 0.0035(12)
C20 0.0079(14) 0.0119(16) 0.0128(16) 0.0039(13) 0.0055(12) 0.0043(12)
C21 0.0087(15) 0.0101(15) 0.0163(16) 0.0051(13) 0.0076(13) 0.0042(12)
C22 0.0083(14) 0.0075(15) 0.0132(16) 0.0021(13) 0.0066(13) 0.0027(12)
C17 0.0100(15) 0.0145(16) 0.0137(16) 0.0056(13) 0.0078(13) 0.0068(13)
C18 0.0113(15) 0.0102(16) 0.0161(16) 0.0065(13) 0.0083(13) 0.0040(12)
C23 0.0158(16) 0.0098(16) 0.0155(16) 0.0057(13) 0.0057(14) 0.0035(13)
C24 0.0118(16) 0.0162(18) 0.0252(19) 0.0048(15) 0.0048(15) -0.0024(14)
C26 0.0120(15) 0.0125(16) 0.0159(16) 0.0056(13) 0.0069(13) 0.0042(13)
C27 0.0157(16) 0.0110(16) 0.0138(16) 0.0056(13) 0.0042(13) 0.0012(13)
C28 0.033(2) 0.021(2) 0.037(2) 0.0178(17) 0.0160(18) 0.0135(17)
C29 0.0112(15) 0.0110(16) 0.0156(16) 0.0048(13) 0.0058(13) 0.0044(13)
C15 0.0243(19) 0.0215(19) 0.0167(18) 0.0073(15) 0.0089(15) 0.0087(15)
C44 0.0130(16) 0.0138(17) 0.0213(18) 0.0055(14) 0.0081(14) 0.0013(13)
C45 0.0230(18) 0.0115(17) 0.0207(18) 0.0032(14) 0.0109(15) 0.0057(14)
C46 0.0206(18) 0.0175(18) 0.035(2) 0.0094(16) 0.0188(16) 0.0105(15)
C47 0.0137(17) 0.023(2) 0.034(2) 0.0108(17) 0.0083(16) 0.0092(15)
C48 0.0137(16) 0.0125(17) 0.0216(18) 0.0068(14) 0.0062(14) 0.0024(13)
C49 0.0144(16) 0.0092(16) 0.0188(17) 0.0071(13) 0.0102(14) 0.0044(13)
C50 0.0127(16) 0.0095(16) 0.0175(17) 0.0049(13) 0.0060(14) -0.0013(13)
C51 0.0113(16) 0.0112(16) 0.0148(16) 0.0044(13) 0.0019(13) -0.0024(13)
C56 0.0153(17) 0.0151(17) 0.0241(19) 0.0090(15) 0.0062(14) 0.0033(14)
C55 0.0216(18) 0.0184(18) 0.0164(18) 0.0083(15) 0.0017(15) 0.0016(15)
C54 0.0192(17) 0.0128(17) 0.0149(17) 0.0028(14) 0.0047(14) -0.0031(14)
C53 0.0170(17) 0.0112(17) 0.0210(18) 0.0056(14) 0.0059(14) 0.0008(14)
C52 0.0154(16) 0.0107(16) 0.0158(17) 0.0061(14) 0.0022(13) -0.0008(13)
C57 0.047(3) 0.029(2) 0.021(2) 0.0071(17) 0.0179(19) 0.0154(19)
C34 0.0172(17) 0.0139(17) 0.0139(17) 0.0039(14) 0.0049(14) 0.0036(14)
C33 0.0209(18) 0.0152(18) 0.0164(17) 0.0039(14) 0.0028(14) 0.0086(14)
C32 0.0175(17) 0.0188(18) 0.0133(17) -0.0008(14) 0.0023(14) 0.0090(14)
C31 0.0154(17) 0.0212(18) 0.0121(16) 0.0013(14) 0.0056(14) 0.0042(14)
C30 0.0137(16) 0.0138(17) 0.0123(16) 0.0028(13) 0.0034(13) 0.0016(13)
C35 0.0124(16) 0.0141(17) 0.0099(16) 0.0009(13) 0.0013(13) 0.0035(13)
C36 0.0164(16) 0.0117(16) 0.0119(16) 0.0044(13) 0.0039(13) 0.0028(13)
C38 0.0205(17) 0.0168(17) 0.0117(16) 0.0060(14) 0.0077(14) 0.0070(14)
C37 0.0216(18) 0.0162(17) 0.0170(17) 0.0100(14) 0.0084(14) 0.0045(14)
C42 0.0212(18) 0.0235(19) 0.0196(18) 0.0122(15) 0.0107(15) 0.0111(15)
C41 0.032(2) 0.0221(19) 0.025(2) 0.0163(16) 0.0150(17) 0.0143(16)
C40 0.0257(19) 0.0178(19) 0.028(2) 0.0122(16) 0.0115(16) 0.0020(15)
C39 0.0203(18) 0.0179(18) 0.0189(18) 0.0086(15) 0.0066(15) 0.0049(15)
C43 0.036(2) 0.055(3) 0.072(3) 0.050(3) 0.024(2) 0.027(2)
C58 0.032(2) 0.021(2) 0.047(3) 0.0151(19) 0.021(2) 0.0081(17)
C60 0.067(5) 0.098(7) 0.148(9) -0.051(6) -0.011(5) 0.038(5)
C59 0.073(4) 0.108(5) 0.048(3) 0.050(4) 0.013(3) -0.001(4)
C25 0.0147(16) 0.0115(16) 0.0157(16) 0.0070(13) 0.0072(13) 0.0044(13)
N1 0.0132(13) 0.0132(14) 0.0138(14) 0.0051(11) 0.0061(11) 0.0040(11)
N2 0.0161(14) 0.0177(15) 0.0174(15) 0.0064(12) 0.0076(12) 0.0041(12)
N3 0.0113(13) 0.0074(13) 0.0132(14) 0.0019(11) 0.0043(11) 0.0011(10)
N4 0.0124(14) 0.0164(15) 0.0226(16) 0.0069(12) 0.0050(12) 0.0032(12)
N5 0.0115(13) 0.0116(14) 0.0184(14) 0.0092(12) 0.0070(11) 0.0042(11)
N6 0.0179(15) 0.0176(15) 0.0332(17) 0.0152(14) 0.0109(13) 0.0065(12)
O1 0.0332(15) 0.0326(16) 0.0501(18) 0.0308(14) 0.0177(14) 0.0173(13)
O2 0.0287(14) 0.0255(14) 0.0158(13) 0.0049(11) 0.0080(11) 0.0072(11)
O3 0.0172(13) 0.0271(15) 0.0416(16) 0.0181(13) 0.0161(12) 0.0031(11)
O4 0.52(3) 0.142(11) 0.183(13) 0.132(11) -0.087(15) -0.119(14)
O5 0.0388(17) 0.057(2) 0.0401(18) 0.0251(16) 0.0234(15) 0.0065(15)
Cl1 0.0764(9) 0.0519(7) 0.0613(8) 0.0348(6) 0.0457(7) 0.0473(7)
Cl2 0.0374(6) 0.0358(7) 0.0862(10) 0.0140(7) 0.0161(7) 0.0012(5)
Cl3 0.0725(9) 0.0417(7) 0.0428(7) 0.0092(5) 0.0375(6) 0.0011(6)

loop_
_atom_type_symbol
_atom_type_description
_atom_type_scat_dispersion_real
_atom_type_scat_dispersion_imag
_atom_type_scat_source
C C 0.0033 0.0016 'International Tables Vol C Tables 4.2.6.8 and 6.1.1.4'
H H 0.0000 0.0000 'International Tables Vol C Tables 4.2.6.8 and 6.1.1.4'
N N 0.0061 0.0033 'International Tables Vol C Tables 4.2.6.8 and 6.1.1.4'
O O 0.0106 0.0060 'International Tables Vol C Tables 4.2.6.8 and 6.1.1.4'
Cl Cl 0.1484 0.1585 'International Tables Vol C Tables 4.2.6.8 and 6.1.1.4'

loop_
_geom_angle_atom_site_label_1
_geom_angle_atom_site_label_2
_geom_angle_atom_site_label_3
_geom_angle
_geom_angle_site_symmetry_1
C2 C1 C6 117.2(3) .
C2 C1 H1 121.4 .
C6 C1 H1 121.4 .
C17 C16 C15 113.4(3) .
C17 C16 H16A 108.9 .
C15 C16 H16A 108.9 .
C17 C16 H16B 108.9 .
C15 C16 H16B 108.9 .
H16A C16 H16B 107.7 .
C1 C2 C3 122.0(3) .
C1 C2 H2 119.0 .
C3 C2 H2 119.0 .
C4 C3 C2 120.8(3) .
C4 C3 H3 119.6 .
C2 C3 H3 119.6 .
C3 C4 C5 117.9(3) .
C3 C4 H4 121.1 .
C5 C4 H4 121.1 .
C4 C5 N6 128.7(3) .
C4 C5 C6 121.2(3) .
N6 C5 C6 110.1(3) .
N5 C6 C1 133.8(3) .
N5 C6 C5 105.4(3) .
C1 C6 C5 120.9(3) .
N6 C7 N5 112.9(3) .
N6 C7 C8 122.3(3) .
N5 C7 C8 124.7(3) .
C9 C8 C13 118.0(3) .
C9 C8 C7 124.5(3) .
C13 C8 C7 117.4(3) .
C8 C9 C10 121.4(3) .
C8 C9 H9 119.3 .
C10 C9 H9 119.3 .
C11 C10 C9 119.4(3) .
C11 C10 H10 120.3 .
C9 C10 H10 120.3 .
O3 C11 C12 114.7(3) .
O3 C11 C10 125.3(3) .
C12 C11 C10 120.0(3) .
C13 C12 C11 120.2(3) .
C13 C12 H12 119.9 .
C11 C12 H12 119.9 .
C12 C13 C8 121.0(3) .
C12 C13 H13 119.5 .
C8 C13 H13 119.5 .
O3 C14 H14A 109.5 .
O3 C14 H14B 109.5 .
H14A C14 H14B 109.5 .
O3 C14 H14C 109.5 .
H14A C14 H14C 109.5 .
H14B C14 H14C 109.5 .
C18 C19 C20 119.7(3) .
C18 C19 C23 118.9(3) .
C20 C19 C23 121.5(3) .
C19 C20 C21 120.2(3) .
C19 C20 C26 121.0(3) .
C21 C20 C26 118.8(3) .
C22 C21 C20 119.1(3) .
C22 C21 C27 120.5(3) .
C20 C21 C27 120.4(3) .
C21 C22 C17 121.1(3) .
C21 C22 C29 121.0(3) .
C17 C22 C29 117.9(3) .
C22 C17 C18 119.2(3) .
C22 C17 C16 120.1(3) .
C18 C17 C16 120.8(3) .
C19 C18 C17 120.5(3) .
C19 C18 C25 120.8(3) .
C17 C18 C25 118.7(3) .
C19 C23 C24 113.4(3) .
C19 C23 H23A 108.9 .
C24 C23 H23A 108.9 .
C19 C23 H23B 108.9 .
C24 C23 H23B 108.9 .
H23A C23 H23B 107.7 .
C23 C24 H24A 109.5 .
C23 C24 H24B 109.5 .
H24A C24 H24B 109.5 .
C23 C24 H24C 109.5 .
H24A C24 H24C 109.5 .
H24B C24 H24C 109.5 .
N1 C26 C20 114.7(3) .
N1 C26 H26A 108.6 .
C20 C26 H26A 108.6 .
N1 C26 H26B 108.6 .
C20 C26 H26B 108.6 .
H26A C26 H26B 107.6 .
C21 C27 C28 112.4(3) .
C21 C27 H27A 109.1 .
C28 C27 H27A 109.1 .
C21 C27 H27B 109.1 .
C28 C27 H27B 109.1 .
H27A C27 H27B 107.9 .
C27 C28 H28A 109.5 .
C27 C28 H28B 109.5 .
H28A C28 H28B 109.5 .
C27 C28 H28C 109.5 .
H28A C28 H28C 109.5 .
H28B C28 H28C 109.5 .
N3 C29 C22 112.7(2) .
N3 C29 H29A 109.1 .
C22 C29 H29A 109.1 .
N3 C29 H29B 109.1 .
C22 C29 H29B 109.1 .
H29A C29 H29B 107.8 .
C16 C15 H15A 109.5 .
C16 C15 H15B 109.5 .
H15A C15 H15B 109.5 .
C16 C15 H15C 109.5 .
H15A C15 H15C 109.5 .
H15B C15 H15C 109.5 .
C45 C44 C49 117.4(3) .
C45 C44 H44 121.3 .
C49 C44 H44 121.3 .
C44 C45 C46 121.7(3) .
C44 C45 H45 119.2 .
C46 C45 H45 119.2 .
C47 C46 C45 121.0(3) .
C47 C46 H46 119.5 .
C45 C46 H46 119.5 .
C46 C47 C48 118.4(3) .
C46 C47 H47 120.8 .
C48 C47 H47 120.8 .
N4 C48 C47 128.9(3) .
N4 C48 C49 110.7(3) .
C47 C48 C49 120.4(3) .
C44 C49 N3 134.0(3) .
C44 C49 C48 121.1(3) .
N3 C49 C48 105.0(3) .
N4 C50 N3 112.9(3) .
N4 C50 C51 121.2(3) .
N3 C50 C51 125.7(3) .
C52 C51 C56 117.9(3) .
C52 C51 C50 125.6(3) .
C56 C51 C50 116.5(3) .
C55 C56 C51 121.2(3) .
C55 C56 H56 119.4 .
C51 C56 H56 119.4 .
C56 C55 C54 120.2(3) .
C56 C55 H55 119.9 .
C54 C55 H55 119.9 .
O2 C54 C53 125.0(3) .
O2 C54 C55 115.2(3) .
C53 C54 C55 119.8(3) .
C54 C53 C52 119.6(3) .
C54 C53 H53 120.2 .
C52 C53 H53 120.2 .
C53 C52 C51 121.3(3) .
C53 C52 H52 119.3 .
C51 C52 H52 119.3 .
O2 C57 H57A 109.5 .
O2 C57 H57B 109.5 .
H57A C57 H57B 109.5 .
O2 C57 H57C 109.5 .
H57A C57 H57C 109.5 .
H57B C57 H57C 109.5 .
C33 C34 C35 117.1(3) .
C33 C34 H34 121.4 .
C35 C34 H34 121.4 .
C34 C33 C32 121.8(3) .
C34 C33 H33 119.1 .
C32 C33 H33 119.1 .
C31 C32 C33 121.3(3) .
C31 C32 H32 119.4 .
C33 C32 H32 119.4 .
C32 C31 C30 117.7(3) .
C32 C31 H31 121.1 .
C30 C31 H31 121.1 .
N2 C30 C31 129.0(3) .
N2 C30 C35 110.3(3) .
C31 C30 C35 120.7(3) .
C34 C35 N1 133.6(3) .
C34 C35 C30 121.4(3) .
N1 C35 C30 105.0(3) .
N2 C36 N1 112.2(3) .
N2 C36 C38 121.7(3) .
N1 C36 C38 126.1(3) .
C37 C38 C39 118.1(3) .
C37 C38 C36 124.0(3) .
C39 C38 C36 117.7(3) .
C38 C37 C42 121.6(3) .
C38 C37 H37 119.2 .
C42 C37 H37 119.2 .
C41 C42 C37 118.8(3) .
C41 C42 H42 120.6 .
C37 C42 H42 120.6 .
O1 C41 C40 115.3(3) .
O1 C41 C42 124.1(3) .
C40 C41 C42 120.6(3) .
C39 C40 C41 120.1(3) .
C39 C40 H40 119.9 .
C41 C40 H40 119.9 .
C40 C39 C38 120.8(3) .
C40 C39 H39 119.6 .
C38 C39 H39 119.6 .
O1 C43 H43A 109.5 .
O1 C43 H43B 109.5 .
H43A C43 H43B 109.5 .
O1 C43 H43C 109.5 .
H43A C43 H43C 109.5 .
H43B C43 H43C 109.5 .
Cl1 C58 Cl3 109.1(2) .
Cl1 C58 Cl2 110.0(2) .
Cl3 C58 Cl2 111.7(2) .
Cl1 C58 H58 108(2) .
Cl3 C58 H58 108(2) .
Cl2 C58 H58 110(2) .
O4 C60 H60A 109.5 .
O4 C60 H60B 109.5 .
H60A C60 H60B 109.5 .
O4 C60 H60C 109.5 .
H60A C60 H60C 109.5 .
H60B C60 H60C 109.5 .
O5 C59 H59A 109.5 .
O5 C59 H59B 109.5 .
H59A C59 H59B 109.5 .
O5 C59 H59C 109.5 .
H59A C59 H59C 109.5 .
H59B C59 H59C 109.5 .
N5 C25 C18 115.0(2) .
N5 C25 H25A 108.5 .
C18 C25 H25A 108.5 .
N5 C25 H25B 108.5 .
C18 C25 H25B 108.5 .
H25A C25 H25B 107.5 .
C36 N1 C35 106.6(3) .
C36 N1 C26 126.9(3) .
C35 N1 C26 126.4(3) .
C36 N2 C30 105.9(3) .
C50 N3 C49 106.2(3) .
C50 N3 C29 126.3(3) .
C49 N3 C29 127.5(3) .
C50 N4 C48 105.2(3) .
C7 N5 C6 106.4(3) .
C7 N5 C25 124.4(3) .
C6 N5 C25 128.6(3) .
C7 N6 C5 105.2(3) .
C41 O1 C43 118.2(3) .
C54 O2 C57 117.2(3) .
C11 O3 C14 117.7(3) .
C60 O4 C60 180.0 2_556
C59 O5 H61 106(3) .

loop_
_geom_bond_atom_site_label_1
_geom_bond_atom_site_label_2
_geom_bond_distance
_geom_bond_site_symmetry_2
C1 C2 1.379(5) .
C1 C6 1.398(4) .
C1 H1 0.9300 .
C16 C17 1.516(4) .
C16 C15 1.530(4) .
C16 H16A 0.9700 .
C16 H16B 0.9700 .
C2 C3 1.397(5) .
C2 H2 0.9300 .
C3 C4 1.383(5) .
C3 H3 0.9300 .
C4 C5 1.386(5) .
C4 H4 0.9300 .
C5 N6 1.394(4) .
C5 C6 1.403(5) .
C6 N5 1.393(4) .
C7 N6 1.318(4) .
C7 N5 1.382(4) .
C7 C8 1.475(4) .
C8 C9 1.388(5) .
C8 C13 1.403(5) .
C9 C10 1.394(5) .
C9 H9 0.9300 .
C10 C11 1.387(5) .
C10 H10 0.9300 .
C11 O3 1.360(4) .
C11 C12 1.385(5) .
C12 C13 1.378(5) .
C12 H12 0.9300 .
C13 H13 0.9300 .
C14 O3 1.423(5) .
C14 H14A 0.9600 .
C14 H14B 0.9600 .
C14 H14C 0.9600 .
C19 C18 1.400(4) .
C19 C20 1.404(4) .
C19 C23 1.522(4) .
C20 C21 1.416(4) .
C20 C26 1.519(4) .
C21 C22 1.399(4) .
C21 C27 1.517(4) .
C22 C17 1.400(4) .
C22 C29 1.520(4) .
C17 C18 1.409(4) .
C18 C25 1.512(4) .
C23 C24 1.526(4) .
C23 H23A 0.9700 .
C23 H23B 0.9700 .
C24 H24A 0.9600 .
C24 H24B 0.9600 .
C24 H24C 0.9600 .
C26 N1 1.472(4) .
C26 H26A 0.9700 .
C26 H26B 0.9700 .
C27 C28 1.524(5) .
C27 H27A 0.9700 .
C27 H27B 0.9700 .
C28 H28A 0.9600 .
C28 H28B 0.9600 .
C28 H28C 0.9600 .
C29 N3 1.473(4) .
C29 H29A 0.9700 .
C29 H29B 0.9700 .
C15 H15A 0.9600 .
C15 H15B 0.9600 .
C15 H15C 0.9600 .
C44 C45 1.379(5) .
C44 C49 1.398(5) .
C44 H44 0.9300 .
C45 C46 1.405(5) .
C45 H45 0.9300 .
C46 C47 1.367(5) .
C46 H46 0.9300 .
C47 C48 1.399(5) .
C47 H47 0.9300 .
C48 N4 1.382(4) .
C48 C49 1.403(5) .
C49 N3 1.399(4) .
C50 N4 1.321(4) .
C50 N3 1.383(4) .
C50 C51 1.477(4) .
C51 C52 1.392(5) .
C51 C56 1.403(5) .
C56 C55 1.375(5) .
C56 H56 0.9300 .
C55 C54 1.391(5) .
C55 H55 0.9300 .
C54 O2 1.364(4) .
C54 C53 1.387(5) .
C53 C52 1.391(5) .
C53 H53 0.9300 .
C52 H52 0.9300 .
C57 O2 1.428(5) .
C57 H57A 0.9600 .
C57 H57B 0.9600 .
C57 H57C 0.9600 .
C34 C33 1.380(5) .
C34 C35 1.393(5) .
C34 H34 0.9300 .
C33 C32 1.401(5) .
C33 H33 0.9300 .
C32 C31 1.375(5) .
C32 H32 0.9300 .
C31 C30 1.397(5) .
C31 H31 0.9300 .
C30 N2 1.377(4) .
C30 C35 1.403(5) .
C35 N1 1.397(4) .
C36 N2 1.323(4) .
C36 N1 1.379(4) .
C36 C38 1.469(5) .
C38 C37 1.391(5) .
C38 C39 1.408(5) .
C37 C42 1.393(5) .
C37 H37 0.9300 .
C42 C41 1.390(5) .
C42 H42 0.9300 .
C41 O1 1.374(4) .
C41 C40 1.388(5) .
C40 C39 1.373(5) .
C40 H40 0.9300 .
C39 H39 0.9300 .
C43 O1 1.424(5) .
C43 H43A 0.9600 .
C43 H43B 0.9600 .
C43 H43C 0.9600 .
C58 Cl1 1.757(5) .
C58 Cl3 1.757(4) .
C58 Cl2 1.761(4) .
C58 H58 0.94(4) .
C60 O4 1.181(11) .
C60 H60A 0.9600 .
C60 H60B 0.9600 .
C60 H60C 0.9600 .
C59 O5 1.342(6) .
C59 H59A 0.9600 .
C59 H59B 0.9600 .
C59 H59C 0.9600 .
C25 N5 1.470(4) .
C25 H25A 0.9700 .
C25 H25B 0.9700 .
O4 C60 1.181(11) 2_556
O5 H61 0.94(5) .
